data_7130969
loop_
_publ_author_name
'Queen, Joshua D.'
'Power, Philip P.'

_publ_section_title
;
 Comproportionation of a dialuminyne with alane or dialane dihalides as a
 clean route to dialuminenes.
;
_journal_issue 1
_journal_name_full 'Chemical communications (Cambridge, England)'
_journal_page_first 43
_journal_page_last 46
_journal_paper_doi 10.1039/d2cc05646a
_journal_volume 59
_journal_year 2022
_chemical_formula_moiety 'C72 H96 Al2 Si2, 1.5(C6 H6)'
_chemical_formula_sum 'C81 H105 Al2 Si2'
_chemical_formula_weight 1188.78
_chemical_properties_physical Air-sensitive,Moisture-sensitive
_space_group_crystal_system monoclinic
_space_group_IT_number 14
_space_group_name_Hall '-P 2yn'
_space_group_name_H-M_alt 'P 1 21/n 1'
_atom_sites_solution_hydrogens geom
_audit_creation_date 2022-10-11
_audit_creation_method
;
Olex2 1.3
(compiled 2020.11.12 svn.r5f609507 for OlexSys, GUI svn.r6408)
;
_audit_update_record
;
2022-10-11 deposited with the CCDC.	2022-11-08 downloaded from the CCDC.
;
_cell_angle_alpha 90
_cell_angle_beta 91.426(6)
_cell_angle_gamma 90
_cell_formula_units_Z 4
_cell_length_a 11.3894(11)
_cell_length_b 19.669(2)
_cell_length_c 32.660(6)
_cell_measurement_reflns_used 9366
_cell_measurement_temperature 100(2)
_cell_measurement_theta_max 74.60
_cell_measurement_theta_min 2.62
_cell_volume 7314.2(17)
_computing_cell_refinement 'SAINT V8.40B (?, 2016)'
_computing_data_reduction 'SAINT V8.40B (?, 2016)'
_computing_molecular_graphics 'Olex2 1.3 (Dolomanov et al., 2009)'
_computing_publication_material 'Olex2 1.3 (Dolomanov et al., 2009)'
_computing_structure_refinement 'XL  (Sheldrick, 2008)'
_diffrn_ambient_temperature 100.0
_diffrn_measured_fraction_theta_full 0.997
_diffrn_measured_fraction_theta_max 0.993
_diffrn_measurement_device_type 'Bruker APEX-II CCD'
_diffrn_measurement_method '\f and \w scans'
_diffrn_radiation_type MoK\a
_diffrn_radiation_wavelength 0.71073
_diffrn_reflns_av_R_equivalents 0.0330
_diffrn_reflns_av_unetI/netI 0.0307
_diffrn_reflns_Laue_measured_fraction_full 0.997
_diffrn_reflns_Laue_measured_fraction_max 0.993
_diffrn_reflns_limit_h_max 14
_diffrn_reflns_limit_h_min -12
_diffrn_reflns_limit_k_max 24
_diffrn_reflns_limit_k_min -24
_diffrn_reflns_limit_l_max 39
_diffrn_reflns_limit_l_min -40
_diffrn_reflns_number 43076
_diffrn_reflns_point_group_measured_fraction_full 0.997
_diffrn_reflns_point_group_measured_fraction_max 0.993
_diffrn_reflns_theta_full 25.242
_diffrn_reflns_theta_max 26.422
_diffrn_reflns_theta_min 1.209
_diffrn_source_current 1.0
_diffrn_source_power 0.05
_diffrn_source_voltage 50.0
_diffrn_standards_number 0
_exptl_absorpt_coefficient_mu 0.113
_exptl_absorpt_correction_T_max 0.7153
_exptl_absorpt_correction_T_min 0.6438
_exptl_absorpt_correction_type multi-scan
_exptl_absorpt_process_details
;
SADABS-2014/5 (Bruker,2014/5) was used for absorption correction.
wR2(int) was 0.1032 before and 0.0425 after correction.
The Ratio of minimum to maximum transmission is 0.9000.
The \l/2 correction factor is 0.00150.
;
_exptl_crystal_colour red
_exptl_crystal_colour_primary red
_exptl_crystal_density_diffrn 1.080
_exptl_crystal_description block
_exptl_crystal_F_000 2580
_exptl_crystal_size_max 0.244
_exptl_crystal_size_mid 0.196
_exptl_crystal_size_min 0.18
_refine_diff_density_max 1.267
_refine_diff_density_min -0.553
_refine_diff_density_rms 0.069
_refine_ls_extinction_coef 0.0108(5)
_refine_ls_extinction_expression Fc^*^=kFc[1+0.001xFc^2^\l^3^/sin(2\q)]^-1/4^
_refine_ls_extinction_method 'SHELXL-2014/7 (Sheldrick 2014'
_refine_ls_goodness_of_fit_ref 1.044
_refine_ls_hydrogen_treatment constr
_refine_ls_matrix_type full
_refine_ls_number_parameters 789
_refine_ls_number_reflns 14960
_refine_ls_number_restraints 0
_refine_ls_restrained_S_all 1.044
_refine_ls_R_factor_all 0.0471
_refine_ls_R_factor_gt 0.0443
_refine_ls_shift/su_max 0.002
_refine_ls_shift/su_mean 0.000
_refine_ls_structure_factor_coef Fsqd
_refine_ls_weighting_details 'w=1/[\s^2^(Fo^2^)+(0.0630P)^2^+2.8137P] where P=(Fo^2^+2Fc^2^)/3'
_refine_ls_weighting_scheme calc
_refine_ls_wR_factor_gt 0.1137
_refine_ls_wR_factor_ref 0.1157
_reflns_Friedel_coverage 0.000
_reflns_number_gt 13762
_reflns_number_total 14960
_reflns_threshold_expression 'I > 2\s(I)'
_cod_data_source_file d2cc05646a2.cif
_cod_data_source_block jq151fmi
_cod_depositor_comments 'Adding full bibliography for 7130967--7130970.cif.'
_cod_original_cell_volume 7314.1(16)
_cod_database_code 7130969
_shelx_shelxl_version_number 2014/7
_shelx_space_group_comment
;
The symmetry employed for this shelxl refinement is uniquely defined
by the following loop, which should always be used as a source of
symmetry information in preference to the above space-group names.
They are only intended as comments.
;
_olex2_refinement_description
;
1. Fixed Uiso
 At 1.2 times of:
  All C(H) groups
 At 1.5 times of:
  All C(H,H,H) groups
2.a Ternary CH refined with riding coordinates:
 C13(H13), C16(H16), C25(H25), C28(H28), C46(H46), C49(H49), C58(H58),
 C61(H61), C67(H67), C70(H70)
2.b Aromatic/amide H refined with riding coordinates:
 C3(H3), C5(H5), C9(H9), C10(H10), C11(H11), C21(H21), C22(H22), C23(H23),
 C36(H36), C38(H38), C42(H42), C43(H43), C44(H44), C54(H54), C55(H55), C56(H56),
  C68(H68), C69(H69), C71(H71), C72(H72), C73(H73), C74(H74), C75(H75),
 C76(H76), C77(H77), C78(H78), C79(H79), C80(H80), C81(H81)
2.c Idealised Me refined as rotating group:
 C14(H14A,H14B,H14C), C15(H15A,H15B,H15C), C17(H17A,H17B,H17C), C18(H18A,H18B,
 H18C), C26(H26A,H26B,H26C), C27(H27A,H27B,H27C), C29(H29A,H29B,H29C), C30(H30A,
 H30B,H30C), C31(H31A,H31B,H31C), C32(H32A,H32B,H32C), C33(H33A,H33B,H33C),
 C47(H47A,H47B,H47C), C48(H48A,H48B,H48C), C50(H50A,H50B,H50C), C51(H51A,H51B,
 H51C), C59(H59A,H59B,H59C), C60(H60A,H60B,H60C), C62(H62A,H62B,H62C), C63(H63A,
 H63B,H63C), C64(H64A,H64B,H64C), C65(H65A,H65B,H65C), C66(H66A,H66B,H66C)
;
_olex2_submission_special_instructions 'No special instructions were received'

loop_
_space_group_symop_operation_xyz
'x, y, z'
'-x+1/2, y+1/2, -z+1/2'
'-x, -y, -z'
'x-1/2, -y-1/2, z-1/2'

loop_
_atom_site_label
_atom_site_type_symbol
_atom_site_fract_x
_atom_site_fract_y
_atom_site_fract_z
_atom_site_U_iso_or_equiv
_atom_site_adp_type
_atom_site_occupancy
_atom_site_site_symmetry_order
_atom_site_calc_flag
_atom_site_refinement_flags_posn
_atom_site_refinement_flags_adp
_atom_site_refinement_flags_occupancy
_atom_site_disorder_assembly
_atom_site_disorder_group
Al1 Al 0.64193(3) 0.74836(2) 0.35981(2) 0.01986(9) Uani 1 1 d . . . . .
Al2 Al 0.59897(3) 0.69193(2) 0.29046(2) 0.01926(9) Uani 1 1 d . . . . .
Si1 Si 0.33168(4) 0.70521(2) 0.52611(2) 0.03068(10) Uani 1 1 d . . . . .
Si2 Si 0.08498(3) 0.66887(2) 0.18910(2) 0.02101(9) Uani 1 1 d . . . . .
C1 C 0.56321(11) 0.75665(6) 0.41253(4) 0.0191(2) Uani 1 1 d . . . . .
C2 C 0.46167(11) 0.79490(6) 0.42052(4) 0.0204(2) Uani 1 1 d . . . . .
C3 C 0.39848(12) 0.78216(7) 0.45593(4) 0.0234(3) Uani 1 1 d . . . . .
H3 H 0.3309 0.8089 0.4610 0.028 Uiso 1 1 calc R U . . .
C4 C 0.43098(12) 0.73169(7) 0.48411(4) 0.0238(3) Uani 1 1 d . . . . .
C5 C 0.53670(12) 0.69803(7) 0.47767(4) 0.0223(2) Uani 1 1 d . . . . .
H5 H 0.5641 0.6656 0.4972 0.027 Uiso 1 1 calc R U . . .
C6 C 0.60321(11) 0.71080(6) 0.44325(4) 0.0195(2) Uani 1 1 d . . . . .
C7 C 0.41967(11) 0.85501(6) 0.39556(4) 0.0220(2) Uani 1 1 d . . . . .
C8 C 0.48220(12) 0.91702(7) 0.39872(4) 0.0240(3) Uani 1 1 d . . . . .
C9 C 0.42994(13) 0.97637(7) 0.38373(4) 0.0287(3) Uani 1 1 d . . . . .
H9 H 0.4709 1.0183 0.3863 0.034 Uiso 1 1 calc R U . . .
C10 C 0.31936(14) 0.97544(7) 0.36511(5) 0.0325(3) Uani 1 1 d . . . . .
H10 H 0.2838 1.0165 0.3558 0.039 Uiso 1 1 calc R U . . .
C11 C 0.26100(13) 0.91413(8) 0.36011(5) 0.0315(3) Uani 1 1 d . . . . .
H11 H 0.1865 0.9133 0.3464 0.038 Uiso 1 1 calc R U . . .
C12 C 0.30947(12) 0.85357(7) 0.37483(4) 0.0261(3) Uani 1 1 d . . . . .
C13 C 0.60278(12) 0.92207(7) 0.41982(4) 0.0266(3) Uani 1 1 d . . . . .
H13 H 0.6340 0.8748 0.4229 0.032 Uiso 1 1 calc R U . . .
C14 C 0.68974(15) 0.96188(10) 0.39454(6) 0.0452(4) Uani 1 1 d . . . . .
H14A H 0.6642 1.0094 0.3924 0.068 Uiso 1 1 calc R U . . .
H14B H 0.6933 0.9420 0.3671 0.068 Uiso 1 1 calc R U . . .
H14C H 0.7677 0.9599 0.4079 0.068 Uiso 1 1 calc R U . . .
C15 C 0.59290(18) 0.95196(12) 0.46261(6) 0.0545(5) Uani 1 1 d . . . . .
H15A H 0.6705 0.9522 0.4763 0.082 Uiso 1 1 calc R U . . .
H15B H 0.5387 0.9243 0.4785 0.082 Uiso 1 1 calc R U . . .
H15C H 0.5631 0.9986 0.4606 0.082 Uiso 1 1 calc R U . . .
C16 C 0.23931(12) 0.78859(7) 0.36886(5) 0.0287(3) Uani 1 1 d . . . . .
H16 H 0.2902 0.7496 0.3778 0.034 Uiso 1 1 calc R U . . .
C17 C 0.20214(14) 0.77688(8) 0.32388(5) 0.0331(3) Uani 1 1 d . . . . .
H17A H 0.1553 0.8156 0.3140 0.050 Uiso 1 1 calc R U . . .
H17B H 0.1552 0.7352 0.3216 0.050 Uiso 1 1 calc R U . . .
H17C H 0.2723 0.7723 0.3073 0.050 Uiso 1 1 calc R U . . .
C18 C 0.13046(14) 0.78870(10) 0.39544(5) 0.0410(4) Uani 1 1 d . . . . .
H18A H 0.1544 0.7956 0.4242 0.061 Uiso 1 1 calc R U . . .
H18B H 0.0896 0.7451 0.3925 0.061 Uiso 1 1 calc R U . . .
H18C H 0.0777 0.8255 0.3866 0.061 Uiso 1 1 calc R U . . .
C19 C 0.72352(11) 0.67983(6) 0.44161(4) 0.0194(2) Uani 1 1 d . . . . .
C20 C 0.74264(12) 0.61532(7) 0.42437(4) 0.0224(3) Uani 1 1 d . . . . .
C21 C 0.85604(12) 0.58830(7) 0.42561(4) 0.0261(3) Uani 1 1 d . . . . .
H21 H 0.8698 0.5449 0.4139 0.031 Uiso 1 1 calc R U . . .
C22 C 0.94866(12) 0.62382(7) 0.44357(4) 0.0271(3) Uani 1 1 d . . . . .
H22 H 1.0252 0.6046 0.4443 0.033 Uiso 1 1 calc R U . . .
C23 C 0.92971(12) 0.68737(7) 0.46048(4) 0.0250(3) Uani 1 1 d . . . . .
H23 H 0.9938 0.7115 0.4727 0.030 Uiso 1 1 calc R U . . .
C24 C 0.81806(11) 0.71645(6) 0.45984(4) 0.0212(2) Uani 1 1 d . . . . .
C25 C 0.64217(12) 0.57451(7) 0.40534(4) 0.0264(3) Uani 1 1 d . . . . .
H25 H 0.5805 0.6075 0.3958 0.032 Uiso 1 1 calc R U . . .
C26 C 0.67954(15) 0.53370(9) 0.36803(5) 0.0402(4) Uani 1 1 d . . . . .
H26A H 0.7227 0.5633 0.3495 0.060 Uiso 1 1 calc R U . . .
H26B H 0.6097 0.5156 0.3537 0.060 Uiso 1 1 calc R U . . .
H26C H 0.7302 0.4960 0.3770 0.060 Uiso 1 1 calc R U . . .
C27 C 0.58702(16) 0.52801(8) 0.43700(5) 0.0398(4) Uani 1 1 d . . . . .
H27A H 0.6459 0.4955 0.4473 0.060 Uiso 1 1 calc R U . . .
H27B H 0.5210 0.5033 0.4242 0.060 Uiso 1 1 calc R U . . .
H27C H 0.5588 0.5554 0.4598 0.060 Uiso 1 1 calc R U . . .
C28 C 0.80052(12) 0.78552(7) 0.47977(4) 0.0244(3) Uani 1 1 d . . . . .
H28 H 0.7195 0.8014 0.4721 0.029 Uiso 1 1 calc R U . . .
C29 C 0.88655(14) 0.83863(8) 0.46463(5) 0.0359(3) Uani 1 1 d . . . . .
H29A H 0.8671 0.8831 0.4762 0.054 Uiso 1 1 calc R U . . .
H29B H 0.8812 0.8410 0.4347 0.054 Uiso 1 1 calc R U . . .
H29C H 0.9666 0.8259 0.4733 0.054 Uiso 1 1 calc R U . . .
C30 C 0.8081(2) 0.77985(9) 0.52644(5) 0.0466(4) Uani 1 1 d . . . . .
H30A H 0.8855 0.7623 0.5349 0.070 Uiso 1 1 calc R U . . .
H30B H 0.7471 0.7487 0.5358 0.070 Uiso 1 1 calc R U . . .
H30C H 0.7965 0.8248 0.5386 0.070 Uiso 1 1 calc R U . . .
C31 C 0.2287(2) 0.77542(14) 0.53747(6) 0.0669(7) Uani 1 1 d . . . . .
H31A H 0.2731 0.8148 0.5478 0.100 Uiso 1 1 calc R U . . .
H31B H 0.1736 0.7604 0.5582 0.100 Uiso 1 1 calc R U . . .
H31C H 0.1850 0.7882 0.5124 0.100 Uiso 1 1 calc R U . . .
C32 C 0.24565(17) 0.63004(12) 0.50675(6) 0.0550(5) Uani 1 1 d . . . . .
H32A H 0.1968 0.6436 0.4830 0.082 Uiso 1 1 calc R U . . .
H32B H 0.1954 0.6132 0.5284 0.082 Uiso 1 1 calc R U . . .
H32C H 0.2999 0.5940 0.4987 0.082 Uiso 1 1 calc R U . . .
C33 C 0.41922(15) 0.68000(9) 0.57286(4) 0.0363(3) Uani 1 1 d . . . . .
H33A H 0.4703 0.6416 0.5663 0.054 Uiso 1 1 calc R U . . .
H33B H 0.3659 0.6666 0.5945 0.054 Uiso 1 1 calc R U . . .
H33C H 0.4674 0.7185 0.5822 0.054 Uiso 1 1 calc R U . . .
C34 C 0.45899(11) 0.67302(6) 0.25545(3) 0.0179(2) Uani 1 1 d . . . . .
C35 C 0.38030(11) 0.61928(6) 0.26273(3) 0.0182(2) Uani 1 1 d . . . . .
C36 C 0.27126(11) 0.61674(6) 0.24215(4) 0.0197(2) Uani 1 1 d . . . . .
H36 H 0.2204 0.5796 0.2472 0.024 Uiso 1 1 calc R U . . .
C37 C 0.23442(11) 0.66706(6) 0.21437(4) 0.0193(2) Uani 1 1 d . . . . .
C38 C 0.31576(11) 0.71784(6) 0.20547(4) 0.0195(2) Uani 1 1 d . . . . .
H38 H 0.2948 0.7518 0.1859 0.023 Uiso 1 1 calc R U . . .
C39 C 0.42640(11) 0.72015(6) 0.22436(4) 0.0183(2) Uani 1 1 d . . . . .
C40 C 0.41148(11) 0.55865(6) 0.28913(4) 0.0194(2) Uani 1 1 d . . . . .
C41 C 0.35197(11) 0.54600(6) 0.32578(4) 0.0224(3) Uani 1 1 d . . . . .
C42 C 0.36723(13) 0.48326(7) 0.34520(4) 0.0263(3) Uani 1 1 d . . . . .
H42 H 0.3279 0.4746 0.3700 0.032 Uiso 1 1 calc R U . . .
C43 C 0.43825(13) 0.43350(7) 0.32915(4) 0.0269(3) Uani 1 1 d . . . . .
H43 H 0.4450 0.3905 0.3422 0.032 Uiso 1 1 calc R U . . .
C44 C 0.49952(12) 0.44651(7) 0.29390(4) 0.0246(3) Uani 1 1 d . . . . .
H44 H 0.5495 0.4125 0.2832 0.030 Uiso 1 1 calc R U . . .
C45 C 0.48887(11) 0.50893(6) 0.27383(4) 0.0209(2) Uani 1 1 d . . . . .
C46 C 0.26924(12) 0.59716(7) 0.34468(4) 0.0254(3) Uani 1 1 d . . . . .
H46 H 0.2777 0.6412 0.3298 0.031 Uiso 1 1 calc R U . . .
C47 C 0.14101(13) 0.57421(8) 0.33983(5) 0.0344(3) Uani 1 1 d . . . . .
H47A H 0.1205 0.5692 0.3107 0.052 Uiso 1 1 calc R U . . .
H47B H 0.0897 0.6083 0.3520 0.052 Uiso 1 1 calc R U . . .
H47C H 0.1309 0.5305 0.3537 0.052 Uiso 1 1 calc R U . . .
C48 C 0.29928(14) 0.60984(7) 0.39012(4) 0.0314(3) Uani 1 1 d . . . . .
H48A H 0.2922 0.5672 0.4054 0.047 Uiso 1 1 calc R U . . .
H48B H 0.2449 0.6435 0.4010 0.047 Uiso 1 1 calc R U . . .
H48C H 0.3799 0.6269 0.3930 0.047 Uiso 1 1 calc R U . . .
C49 C 0.55640(12) 0.51942(7) 0.23471(4) 0.0237(3) Uani 1 1 d . . . . .
H49 H 0.5526 0.5689 0.2279 0.028 Uiso 1 1 calc R U . . .
C50 C 0.49780(15) 0.48070(9) 0.19917(5) 0.0370(3) Uani 1 1 d . . . . .
H50A H 0.5401 0.4897 0.1740 0.055 Uiso 1 1 calc R U . . .
H50B H 0.4161 0.4957 0.1957 0.055 Uiso 1 1 calc R U . . .
H50C H 0.4997 0.4318 0.2050 0.055 Uiso 1 1 calc R U . . .
C51 C 0.68625(13) 0.50039(8) 0.23986(5) 0.0317(3) Uani 1 1 d . . . . .
H51A H 0.6932 0.4516 0.2454 0.048 Uiso 1 1 calc R U . . .
H51B H 0.7214 0.5260 0.2628 0.048 Uiso 1 1 calc R U . . .
H51C H 0.7273 0.5114 0.2147 0.048 Uiso 1 1 calc R U . . .
C52 C 0.51499(11) 0.76881(6) 0.20761(4) 0.0197(2) Uani 1 1 d . . . . .
C53 C 0.58800(12) 0.74500(7) 0.17639(4) 0.0239(3) Uani 1 1 d . . . . .
C54 C 0.66968(12) 0.78945(8) 0.15993(4) 0.0291(3) Uani 1 1 d . . . . .
H54 H 0.7206 0.7737 0.1394 0.035 Uiso 1 1 calc R U . . .
C55 C 0.67758(13) 0.85621(8) 0.17313(4) 0.0317(3) Uani 1 1 d . . . . .
H55 H 0.7339 0.8859 0.1617 0.038 Uiso 1 1 calc R U . . .
C56 C 0.60368(13) 0.87984(7) 0.20293(4) 0.0288(3) Uani 1 1 d . . . . .
H56 H 0.6084 0.9260 0.2113 0.035 Uiso 1 1 calc R U . . .
C57 C 0.52198(11) 0.83663(7) 0.22090(4) 0.0227(3) Uani 1 1 d . . . . .
C58 C 0.57355(13) 0.67363(7) 0.15899(4) 0.0281(3) Uani 1 1 d . . . . .
H58 H 0.5337 0.6457 0.1801 0.034 Uiso 1 1 calc R U . . .
C59 C 0.68959(16) 0.63882(10) 0.15008(5) 0.0416(4) Uani 1 1 d . . . . .
H59A H 0.7279 0.6625 0.1276 0.062 Uiso 1 1 calc R U . . .
H59B H 0.6748 0.5914 0.1422 0.062 Uiso 1 1 calc R U . . .
H59C H 0.7408 0.6401 0.1746 0.062 Uiso 1 1 calc R U . . .
C60 C 0.49275(14) 0.67462(9) 0.12076(5) 0.0368(3) Uani 1 1 d . . . . .
H60A H 0.4164 0.6938 0.1278 0.055 Uiso 1 1 calc R U . . .
H60B H 0.4820 0.6281 0.1105 0.055 Uiso 1 1 calc R U . . .
H60C H 0.5283 0.7026 0.0995 0.055 Uiso 1 1 calc R U . . .
C61 C 0.44251(12) 0.86352(7) 0.25378(4) 0.0263(3) Uani 1 1 d . . . . .
H61 H 0.4050 0.8235 0.2670 0.032 Uiso 1 1 calc R U . . .
C62 C 0.51073(15) 0.90208(8) 0.28701(5) 0.0384(4) Uani 1 1 d . . . . .
H62A H 0.5742 0.8733 0.2981 0.058 Uiso 1 1 calc R U . . .
H62B H 0.4578 0.9143 0.3090 0.058 Uiso 1 1 calc R U . . .
H62C H 0.5442 0.9435 0.2753 0.058 Uiso 1 1 calc R U . . .
C63 C 0.34474(16) 0.90731(11) 0.23533(6) 0.0488(4) Uani 1 1 d . . . . .
H63A H 0.3789 0.9468 0.2218 0.073 Uiso 1 1 calc R U . . .
H63B H 0.2933 0.9227 0.2571 0.073 Uiso 1 1 calc R U . . .
H63C H 0.2990 0.8806 0.2153 0.073 Uiso 1 1 calc R U . . .
C64 C 0.10119(14) 0.66979(8) 0.13216(4) 0.0334(3) Uani 1 1 d . . . . .
H64A H 0.1422 0.7113 0.1241 0.050 Uiso 1 1 calc R U . . .
H64B H 0.0233 0.6686 0.1187 0.050 Uiso 1 1 calc R U . . .
H64C H 0.1465 0.6300 0.1238 0.050 Uiso 1 1 calc R U . . .
C65 C 0.00112(12) 0.59255(7) 0.20531(5) 0.0291(3) Uani 1 1 d . . . . .
H65A H 0.0463 0.5514 0.1994 0.044 Uiso 1 1 calc R U . . .
H65B H -0.0744 0.5910 0.1903 0.044 Uiso 1 1 calc R U . . .
H65C H -0.0126 0.5951 0.2348 0.044 Uiso 1 1 calc R U . . .
C66 C 0.01094(13) 0.74859(8) 0.20512(6) 0.0360(3) Uani 1 1 d . . . . .
H66A H -0.0043 0.7466 0.2345 0.054 Uiso 1 1 calc R U . . .
H66B H -0.0636 0.7536 0.1897 0.054 Uiso 1 1 calc R U . . .
H66C H 0.0617 0.7876 0.1995 0.054 Uiso 1 1 calc R U . . .
C67 C 0.80571(12) 0.77472(8) 0.34571(4) 0.0303(3) Uani 1 1 d . . . . .
H67 H 0.8453 0.8052 0.3663 0.036 Uiso 1 1 calc R U . . .
C68 C 0.86231(13) 0.70636(8) 0.34186(4) 0.0321(3) Uani 1 1 d . . . . .
H68 H 0.9119 0.6901 0.3635 0.039 Uiso 1 1 calc R U . . .
C69 C 0.84455(13) 0.66778(8) 0.30858(5) 0.0314(3) Uani 1 1 d . . . . .
H69 H 0.8820 0.6247 0.3070 0.038 Uiso 1 1 calc R U . . .
C70 C 0.76646(12) 0.69123(8) 0.27365(4) 0.0297(3) Uani 1 1 d . . . . .
H70 H 0.7799 0.6670 0.2473 0.036 Uiso 1 1 calc R U . . .
C71 C 0.77307(13) 0.76711(9) 0.27057(4) 0.0331(3) Uani 1 1 d . . . . .
H71 H 0.7644 0.7882 0.2445 0.040 Uiso 1 1 calc R U . . .
C72 C 0.79095(13) 0.80566(8) 0.30389(5) 0.0327(3) Uani 1 1 d . . . . .
H72 H 0.7944 0.8537 0.3010 0.039 Uiso 1 1 calc R U . . .
C73 C 0.25027(15) 0.40159(10) 0.43894(6) 0.0465(4) Uani 1 1 d . . . . .
H73 H 0.3308 0.4002 0.4472 0.056 Uiso 1 1 calc R U . . .
C74 C 0.17180(16) 0.43796(9) 0.46158(5) 0.0420(4) Uani 1 1 d . . . . .
H74 H 0.1980 0.4616 0.4855 0.050 Uiso 1 1 calc R U . . .
C75 C 0.05470(16) 0.44003(9) 0.44945(5) 0.0410(4) Uani 1 1 d . . . . .
H75 H 0.0001 0.4649 0.4651 0.049 Uiso 1 1 calc R U . . .
C76 C 0.01719(15) 0.40596(9) 0.41456(5) 0.0407(4) Uani 1 1 d . . . . .
H76 H -0.0632 0.4077 0.4062 0.049 Uiso 1 1 calc R U . . .
C77 C 0.09560(16) 0.36936(8) 0.39172(5) 0.0387(3) Uani 1 1 d . . . . .
H77 H 0.0695 0.3460 0.3677 0.046 Uiso 1 1 calc R U . . .
C78 C 0.21211(16) 0.36691(9) 0.40406(6) 0.0430(4) Uani 1 1 d . . . . .
H78 H 0.2664 0.3414 0.3887 0.052 Uiso 1 1 calc R U . . .
C79 C 0.0375(3) 1.00711(13) 0.46016(9) 0.0771(8) Uani 1 1 d . . . . .
H79 H 0.0639 1.0115 0.4329 0.092 Uiso 1 1 calc R U . . .
C80 C 0.1019(3) 0.96930(12) 0.48911(10) 0.0777(8) Uani 1 1 d . . . . .
H80 H 0.1730 0.9479 0.4817 0.093 Uiso 1 1 calc R U . . .
C81 C 0.0622(3) 0.96297(12) 0.52852(8) 0.0734(8) Uani 1 1 d . . . . .
H81 H 0.1065 0.9369 0.5479 0.088 Uiso 1 1 calc R U . . .

loop_
_atom_site_aniso_label
_atom_site_aniso_U_11
_atom_site_aniso_U_22
_atom_site_aniso_U_33
_atom_site_aniso_U_23
_atom_site_aniso_U_13
_atom_site_aniso_U_12
Al1 0.01807(18) 0.02453(19) 0.01695(17) -0.00130(13) -0.00016(13) -0.00205(14)
Al2 0.01632(18) 0.02366(19) 0.01767(17) -0.00194(13) -0.00212(13) -0.00016(14)
Si1 0.0256(2) 0.0455(2) 0.02114(18) 0.00626(15) 0.00527(14) 0.00525(17)
Si2 0.01493(17) 0.01874(17) 0.02913(18) 0.00356(13) -0.00427(13) -0.00021(12)
C1 0.0188(6) 0.0197(6) 0.0188(5) -0.0013(4) -0.0016(4) -0.0027(4)
C2 0.0195(6) 0.0203(6) 0.0214(6) -0.0006(4) -0.0020(4) -0.0019(5)
C3 0.0207(6) 0.0258(6) 0.0238(6) -0.0013(5) 0.0014(5) 0.0021(5)
C4 0.0224(6) 0.0299(7) 0.0192(6) -0.0002(5) 0.0015(5) -0.0008(5)
C5 0.0227(6) 0.0240(6) 0.0200(6) 0.0020(5) -0.0014(5) 0.0000(5)
C6 0.0194(6) 0.0191(6) 0.0197(5) -0.0022(4) -0.0026(4) -0.0019(5)
C7 0.0212(6) 0.0217(6) 0.0230(6) 0.0009(5) 0.0016(5) 0.0018(5)
C8 0.0253(6) 0.0232(6) 0.0234(6) -0.0011(5) 0.0006(5) 0.0001(5)
C9 0.0326(7) 0.0198(6) 0.0334(7) -0.0005(5) -0.0015(6) -0.0003(5)
C10 0.0327(8) 0.0227(7) 0.0420(8) 0.0048(6) -0.0031(6) 0.0060(6)
C11 0.0235(7) 0.0284(7) 0.0424(8) 0.0052(6) -0.0053(6) 0.0032(5)
C12 0.0210(6) 0.0260(7) 0.0312(7) 0.0044(5) -0.0003(5) 0.0012(5)
C13 0.0280(7) 0.0231(6) 0.0285(6) -0.0016(5) -0.0032(5) -0.0031(5)
C14 0.0319(8) 0.0498(10) 0.0537(10) 0.0162(8) -0.0057(7) -0.0117(7)
C15 0.0466(10) 0.0781(14) 0.0383(9) -0.0236(9) -0.0093(8) 0.0017(10)
C16 0.0206(6) 0.0270(7) 0.0381(7) 0.0081(5) -0.0046(5) -0.0017(5)
C17 0.0313(8) 0.0279(7) 0.0397(8) 0.0045(6) -0.0055(6) -0.0034(6)
C18 0.0263(8) 0.0535(10) 0.0431(9) 0.0057(7) -0.0007(6) -0.0106(7)
C19 0.0192(6) 0.0221(6) 0.0168(5) 0.0020(4) -0.0015(4) -0.0007(5)
C20 0.0233(6) 0.0223(6) 0.0215(6) 0.0002(5) -0.0036(5) 0.0004(5)
C21 0.0264(7) 0.0240(6) 0.0276(6) -0.0025(5) -0.0040(5) 0.0046(5)
C22 0.0206(6) 0.0312(7) 0.0294(7) 0.0016(5) -0.0041(5) 0.0046(5)
C23 0.0205(6) 0.0287(7) 0.0254(6) 0.0015(5) -0.0054(5) -0.0031(5)
C24 0.0222(6) 0.0230(6) 0.0184(5) 0.0014(4) -0.0022(4) -0.0015(5)
C25 0.0263(7) 0.0218(6) 0.0307(7) -0.0031(5) -0.0076(5) 0.0008(5)
C26 0.0387(9) 0.0388(8) 0.0427(8) -0.0180(7) -0.0069(7) -0.0029(7)
C27 0.0422(9) 0.0334(8) 0.0431(9) 0.0039(6) -0.0087(7) -0.0131(7)
C28 0.0256(6) 0.0244(6) 0.0232(6) -0.0029(5) -0.0029(5) -0.0026(5)
C29 0.0347(8) 0.0259(7) 0.0473(9) -0.0063(6) 0.0040(7) -0.0076(6)
C30 0.0769(13) 0.0381(9) 0.0245(7) -0.0058(6) -0.0039(8) 0.0012(8)
C31 0.0708(14) 0.0902(17) 0.0411(10) 0.0160(10) 0.0257(10) 0.0448(13)
C32 0.0429(10) 0.0825(15) 0.0393(9) 0.0125(9) -0.0034(7) -0.0288(10)
C33 0.0393(8) 0.0473(9) 0.0222(6) 0.0031(6) 0.0004(6) 0.0012(7)
C34 0.0180(6) 0.0191(6) 0.0166(5) -0.0018(4) 0.0002(4) 0.0012(4)
C35 0.0192(6) 0.0175(5) 0.0180(5) -0.0007(4) 0.0003(4) 0.0018(4)
C36 0.0185(6) 0.0173(5) 0.0232(6) 0.0006(4) 0.0002(4) -0.0010(4)
C37 0.0168(6) 0.0195(6) 0.0217(6) -0.0002(4) -0.0005(4) 0.0014(4)
C38 0.0194(6) 0.0190(6) 0.0200(5) 0.0027(4) -0.0008(4) 0.0011(4)
C39 0.0184(6) 0.0176(5) 0.0191(5) -0.0010(4) 0.0009(4) 0.0005(4)
C40 0.0189(6) 0.0172(5) 0.0219(6) 0.0007(4) -0.0046(4) -0.0012(4)
C41 0.0224(6) 0.0206(6) 0.0240(6) 0.0016(5) -0.0019(5) -0.0016(5)
C42 0.0315(7) 0.0224(6) 0.0247(6) 0.0042(5) -0.0018(5) -0.0031(5)
C43 0.0328(7) 0.0176(6) 0.0299(6) 0.0035(5) -0.0083(5) -0.0013(5)
C44 0.0270(7) 0.0182(6) 0.0283(6) -0.0026(5) -0.0080(5) 0.0019(5)
C45 0.0205(6) 0.0199(6) 0.0222(6) -0.0019(4) -0.0062(5) -0.0003(5)
C46 0.0280(7) 0.0224(6) 0.0262(6) 0.0045(5) 0.0045(5) 0.0011(5)
C47 0.0275(7) 0.0395(8) 0.0365(8) 0.0014(6) 0.0039(6) 0.0011(6)
C48 0.0378(8) 0.0282(7) 0.0283(7) 0.0007(5) 0.0047(6) 0.0017(6)
C49 0.0240(6) 0.0223(6) 0.0246(6) -0.0024(5) -0.0016(5) 0.0041(5)
C50 0.0369(8) 0.0462(9) 0.0276(7) -0.0095(6) -0.0058(6) 0.0009(7)
C51 0.0244(7) 0.0339(7) 0.0369(7) -0.0032(6) -0.0001(6) 0.0047(6)
C52 0.0160(5) 0.0241(6) 0.0187(5) 0.0045(4) -0.0030(4) -0.0013(5)
C53 0.0210(6) 0.0304(7) 0.0201(6) 0.0053(5) -0.0020(5) 0.0012(5)
C54 0.0212(6) 0.0428(8) 0.0234(6) 0.0089(6) 0.0017(5) -0.0013(6)
C55 0.0243(7) 0.0420(8) 0.0288(7) 0.0146(6) -0.0024(5) -0.0114(6)
C56 0.0286(7) 0.0277(7) 0.0298(7) 0.0073(5) -0.0060(5) -0.0084(5)
C57 0.0213(6) 0.0240(6) 0.0227(6) 0.0047(5) -0.0041(5) -0.0032(5)
C58 0.0312(7) 0.0315(7) 0.0220(6) 0.0009(5) 0.0056(5) 0.0036(6)
C59 0.0415(9) 0.0498(10) 0.0336(8) -0.0014(7) 0.0015(7) 0.0177(8)
C60 0.0331(8) 0.0457(9) 0.0316(7) -0.0081(6) -0.0001(6) 0.0012(7)
C61 0.0283(7) 0.0211(6) 0.0294(6) 0.0004(5) 0.0010(5) -0.0026(5)
C62 0.0390(8) 0.0336(8) 0.0423(8) -0.0146(6) -0.0046(7) 0.0062(7)
C63 0.0349(9) 0.0650(12) 0.0463(9) 0.0001(8) -0.0036(7) 0.0177(8)
C64 0.0353(8) 0.0335(8) 0.0308(7) 0.0076(6) -0.0109(6) -0.0045(6)
C65 0.0207(6) 0.0264(7) 0.0401(7) 0.0038(5) -0.0022(5) -0.0029(5)
C66 0.0233(7) 0.0260(7) 0.0585(10) 0.0029(6) -0.0001(6) 0.0047(5)
C67 0.0221(6) 0.0443(8) 0.0244(6) -0.0050(6) 0.0010(5) -0.0097(6)
C68 0.0249(7) 0.0447(8) 0.0265(7) 0.0080(6) -0.0070(5) -0.0055(6)
C69 0.0225(7) 0.0353(8) 0.0362(7) 0.0026(6) -0.0041(6) -0.0001(6)
C70 0.0192(6) 0.0478(8) 0.0219(6) -0.0062(6) -0.0011(5) 0.0024(6)
C71 0.0241(7) 0.0511(9) 0.0243(6) 0.0085(6) 0.0027(5) 0.0082(6)
C72 0.0263(7) 0.0345(8) 0.0377(8) 0.0049(6) 0.0061(6) 0.0011(6)
C73 0.0315(8) 0.0594(11) 0.0484(10) 0.0262(8) -0.0044(7) -0.0042(8)
C74 0.0470(10) 0.0494(10) 0.0292(7) 0.0074(7) -0.0090(7) -0.0131(8)
C75 0.0425(9) 0.0460(9) 0.0344(8) -0.0058(7) -0.0018(7) 0.0030(7)
C76 0.0349(8) 0.0484(9) 0.0384(8) -0.0068(7) -0.0062(7) -0.0001(7)
C77 0.0464(9) 0.0337(8) 0.0361(8) -0.0031(6) 0.0041(7) -0.0071(7)
C78 0.0433(9) 0.0387(9) 0.0476(9) 0.0114(7) 0.0141(7) 0.0058(7)
C79 0.099(2) 0.0478(12) 0.0829(17) 0.0099(11) -0.0276(15) -0.0279(14)
C80 0.0760(17) 0.0426(11) 0.113(2) -0.0026(12) -0.0269(15) -0.0254(11)
C81 0.0931(19) 0.0463(12) 0.0785(16) 0.0153(11) -0.0456(15) -0.0265(13)

loop_
_atom_type_symbol
_atom_type_description
_atom_type_scat_dispersion_real
_atom_type_scat_dispersion_imag
_atom_type_scat_source
C C 0.0033 0.0016 'International Tables Vol C Tables 4.2.6.8 and 6.1.1.4'
H H 0.0000 0.0000 'International Tables Vol C Tables 4.2.6.8 and 6.1.1.4'
Al Al 0.0645 0.0514 'International Tables Vol C Tables 4.2.6.8 and 6.1.1.4'
Si Si 0.0817 0.0704 'International Tables Vol C Tables 4.2.6.8 and 6.1.1.4'

loop_
_exptl_crystal_face_index_h
_exptl_crystal_face_index_k
_exptl_crystal_face_index_l
_exptl_crystal_face_perp_dist
1.00 0.00 0.00 0.1200
0.00 1.00 0.00 0.0830
0.00 -1.00 0.00 0.0900
1.00 1.00 1.00 0.1170
-1.00 -1.00 -1.00 0.0560
-2.00 1.00 2.00 0.1390
2.00 -1.00 -2.00 0.1220
0.00 1.00 -2.00 0.0620
0.00 -1.00 2.00 0.1110
-1.00 -1.00 2.00 0.0810
1.00 1.00 -2.00 0.0820
0.00 1.00 2.00 0.1040
0.00 -1.00 -2.00 0.0660
0.00 0.00 -1.00 0.0300
0.00 0.00 1.00 0.0980

loop_
_geom_angle_atom_site_label_1
_geom_angle_atom_site_label_2
_geom_angle_atom_site_label_3
_geom_angle
_geom_angle_site_symmetry_1
_geom_angle_site_symmetry_3
_geom_angle_publ_flag
C1 Al1 Al2 136.83(4) . . ?
C1 Al1 C67 128.87(6) . . ?
C67 Al1 Al2 93.87(4) . . ?
C34 Al2 Al1 136.76(4) . . ?
C34 Al2 C70 127.03(5) . . ?
C70 Al2 Al1 94.79(4) . . ?
C4 Si1 C32 106.99(7) . . ?
C31 Si1 C4 109.62(8) . . ?
C31 Si1 C32 109.08(12) . . ?
C31 Si1 C33 111.17(9) . . ?
C33 Si1 C4 110.62(7) . . ?
C33 Si1 C32 109.26(9) . . ?
C37 Si2 C64 109.06(6) . . ?
C65 Si2 C37 109.03(6) . . ?
C65 Si2 C64 110.72(7) . . ?
C66 Si2 C37 107.76(6) . . ?
C66 Si2 C64 109.11(8) . . ?
C66 Si2 C65 111.09(7) . . ?
C2 C1 Al1 126.86(9) . . ?
C2 C1 C6 117.39(11) . . ?
C6 C1 Al1 114.94(9) . . ?
C1 C2 C7 124.72(11) . . ?
C3 C2 C1 119.89(11) . . ?
C3 C2 C7 115.12(11) . . ?
C2 C3 H3 118.7 . . ?
C4 C3 C2 122.56(12) . . ?
C4 C3 H3 118.7 . . ?
C3 C4 Si1 121.66(10) . . ?
C5 C4 Si1 121.19(10) . . ?
C5 C4 C3 116.95(12) . . ?
C4 C5 H5 119.2 . . ?
C6 C5 C4 121.65(12) . . ?
C6 C5 H5 119.2 . . ?
C1 C6 C19 120.72(11) . . ?
C5 C6 C1 120.96(12) . . ?
C5 C6 C19 118.06(11) . . ?
C8 C7 C2 118.98(11) . . ?
C12 C7 C2 120.68(11) . . ?
C12 C7 C8 119.48(12) . . ?
C7 C8 C13 122.36(12) . . ?
C9 C8 C7 119.13(12) . . ?
C9 C8 C13 118.44(12) . . ?
C8 C9 H9 119.4 . . ?
C10 C9 C8 121.26(13) . . ?
C10 C9 H9 119.4 . . ?
C9 C10 H10 120.3 . . ?
C11 C10 C9 119.46(13) . . ?
C11 C10 H10 120.3 . . ?
C10 C11 H11 119.4 . . ?
C10 C11 C12 121.26(13) . . ?
C12 C11 H11 119.4 . . ?
C7 C12 C16 122.52(12) . . ?
C11 C12 C7 119.23(13) . . ?
C11 C12 C16 118.22(12) . . ?
C8 C13 H13 107.4 . . ?
C14 C13 C8 112.29(12) . . ?
C14 C13 H13 107.4 . . ?
C14 C13 C15 111.29(15) . . ?
C15 C13 C8 110.71(13) . . ?
C15 C13 H13 107.4 . . ?
C13 C14 H14A 109.5 . . ?
C13 C14 H14B 109.5 . . ?
C13 C14 H14C 109.5 . . ?
H14A C14 H14B 109.5 . . ?
H14A C14 H14C 109.5 . . ?
H14B C14 H14C 109.5 . . ?
C13 C15 H15A 109.5 . . ?
C13 C15 H15B 109.5 . . ?
C13 C15 H15C 109.5 . . ?
H15A C15 H15B 109.5 . . ?
H15A C15 H15C 109.5 . . ?
H15B C15 H15C 109.5 . . ?
C12 C16 H16 107.9 . . ?
C12 C16 C17 112.39(12) . . ?
C12 C16 C18 110.93(13) . . ?
C17 C16 H16 107.9 . . ?
C18 C16 H16 107.9 . . ?
C18 C16 C17 109.55(12) . . ?
C16 C17 H17A 109.5 . . ?
C16 C17 H17B 109.5 . . ?
C16 C17 H17C 109.5 . . ?
H17A C17 H17B 109.5 . . ?
H17A C17 H17C 109.5 . . ?
H17B C17 H17C 109.5 . . ?
C16 C18 H18A 109.5 . . ?
C16 C18 H18B 109.5 . . ?
C16 C18 H18C 109.5 . . ?
H18A C18 H18B 109.5 . . ?
H18A C18 H18C 109.5 . . ?
H18B C18 H18C 109.5 . . ?
C20 C19 C6 122.03(11) . . ?
C20 C19 C24 120.25(12) . . ?
C24 C19 C6 117.66(11) . . ?
C19 C20 C25 121.20(12) . . ?
C21 C20 C19 118.93(12) . . ?
C21 C20 C25 119.86(12) . . ?
C20 C21 H21 119.5 . . ?
C22 C21 C20 121.00(12) . . ?
C22 C21 H21 119.5 . . ?
C21 C22 H22 120.0 . . ?
C21 C22 C23 119.99(12) . . ?
C23 C22 H22 120.0 . . ?
C22 C23 H23 119.5 . . ?
C22 C23 C24 121.01(12) . . ?
C24 C23 H23 119.5 . . ?
C19 C24 C28 121.87(12) . . ?
C23 C24 C19 118.82(12) . . ?
C23 C24 C28 119.29(12) . . ?
C20 C25 H25 107.5 . . ?
C20 C25 C26 112.46(12) . . ?
C20 C25 C27 110.98(11) . . ?
C26 C25 H25 107.5 . . ?
C27 C25 H25 107.5 . . ?
C27 C25 C26 110.64(13) . . ?
C25 C26 H26A 109.5 . . ?
C25 C26 H26B 109.5 . . ?
C25 C26 H26C 109.5 . . ?
H26A C26 H26B 109.5 . . ?
H26A C26 H26C 109.5 . . ?
H26B C26 H26C 109.5 . . ?
C25 C27 H27A 109.5 . . ?
C25 C27 H27B 109.5 . . ?
C25 C27 H27C 109.5 . . ?
H27A C27 H27B 109.5 . . ?
H27A C27 H27C 109.5 . . ?
H27B C27 H27C 109.5 . . ?
C24 C28 H28 107.5 . . ?
C24 C28 C29 112.39(11) . . ?
C24 C28 C30 110.89(12) . . ?
C29 C28 H28 107.5 . . ?
C29 C28 C30 110.68(13) . . ?
C30 C28 H28 107.5 . . ?
C28 C29 H29A 109.5 . . ?
C28 C29 H29B 109.5 . . ?
C28 C29 H29C 109.5 . . ?
H29A C29 H29B 109.5 . . ?
H29A C29 H29C 109.5 . . ?
H29B C29 H29C 109.5 . . ?
C28 C30 H30A 109.5 . . ?
C28 C30 H30B 109.5 . . ?
C28 C30 H30C 109.5 . . ?
H30A C30 H30B 109.5 . . ?
H30A C30 H30C 109.5 . . ?
H30B C30 H30C 109.5 . . ?
Si1 C31 H31A 109.5 . . ?
Si1 C31 H31B 109.5 . . ?
Si1 C31 H31C 109.5 . . ?
H31A C31 H31B 109.5 . . ?
H31A C31 H31C 109.5 . . ?
H31B C31 H31C 109.5 . . ?
Si1 C32 H32A 109.5 . . ?
Si1 C32 H32B 109.5 . . ?
Si1 C32 H32C 109.5 . . ?
H32A C32 H32B 109.5 . . ?
H32A C32 H32C 109.5 . . ?
H32B C32 H32C 109.5 . . ?
Si1 C33 H33A 109.5 . . ?
Si1 C33 H33B 109.5 . . ?
Si1 C33 H33C 109.5 . . ?
H33A C33 H33B 109.5 . . ?
H33A C33 H33C 109.5 . . ?
H33B C33 H33C 109.5 . . ?
C35 C34 Al2 123.44(9) . . ?
C35 C34 C39 117.06(11) . . ?
C39 C34 Al2 119.01(9) . . ?
C34 C35 C40 123.19(11) . . ?
C36 C35 C34 120.43(11) . . ?
C36 C35 C40 116.11(11) . . ?
C35 C36 H36 118.8 . . ?
C35 C36 C37 122.31(11) . . ?
C37 C36 H36 118.8 . . ?
C36 C37 Si2 123.59(9) . . ?
C38 C37 Si2 119.63(9) . . ?
C38 C37 C36 116.78(11) . . ?
C37 C38 H38 119.0 . . ?
C39 C38 C37 121.95(11) . . ?
C39 C38 H38 119.0 . . ?
C34 C39 C52 120.72(11) . . ?
C38 C39 C34 121.00(11) . . ?
C38 C39 C52 117.92(10) . . ?
C41 C40 C35 120.83(11) . . ?
C41 C40 C45 119.57(11) . . ?
C45 C40 C35 118.94(11) . . ?
C40 C41 C46 122.88(11) . . ?
C42 C41 C40 118.94(12) . . ?
C42 C41 C46 118.16(12) . . ?
C41 C42 H42 119.3 . . ?
C43 C42 C41 121.41(13) . . ?
C43 C42 H42 119.3 . . ?
C42 C43 H43 120.1 . . ?
C42 C43 C44 119.77(12) . . ?
C44 C43 H43 120.1 . . ?
C43 C44 H44 119.6 . . ?
C43 C44 C45 120.89(12) . . ?
C45 C44 H44 119.6 . . ?
C40 C45 C49 122.33(11) . . ?
C44 C45 C40 119.29(12) . . ?
C44 C45 C49 118.29(11) . . ?
C41 C46 H46 107.9 . . ?
C41 C46 C47 111.20(12) . . ?
C41 C46 C48 112.00(11) . . ?
C47 C46 H46 107.9 . . ?
C47 C46 C48 109.66(12) . . ?
C48 C46 H46 107.9 . . ?
C46 C47 H47A 109.5 . . ?
C46 C47 H47B 109.5 . . ?
C46 C47 H47C 109.5 . . ?
H47A C47 H47B 109.5 . . ?
H47A C47 H47C 109.5 . . ?
H47B C47 H47C 109.5 . . ?
C46 C48 H48A 109.5 . . ?
C46 C48 H48B 109.5 . . ?
C46 C48 H48C 109.5 . . ?
H48A C48 H48B 109.5 . . ?
H48A C48 H48C 109.5 . . ?
H48B C48 H48C 109.5 . . ?
C45 C49 H49 107.4 . . ?
C45 C49 C50 110.48(12) . . ?
C45 C49 C51 112.43(11) . . ?
C50 C49 H49 107.4 . . ?
C50 C49 C51 111.36(12) . . ?
C51 C49 H49 107.4 . . ?
C49 C50 H50A 109.5 . . ?
C49 C50 H50B 109.5 . . ?
C49 C50 H50C 109.5 . . ?
H50A C50 H50B 109.5 . . ?
H50A C50 H50C 109.5 . . ?
H50B C50 H50C 109.5 . . ?
C49 C51 H51A 109.5 . . ?
C49 C51 H51B 109.5 . . ?
C49 C51 H51C 109.5 . . ?
H51A C51 H51B 109.5 . . ?
H51A C51 H51C 109.5 . . ?
H51B C51 H51C 109.5 . . ?
C53 C52 C39 117.67(11) . . ?
C57 C52 C39 121.70(11) . . ?
C57 C52 C53 120.56(12) . . ?
C52 C53 C58 121.03(12) . . ?
C54 C53 C52 118.76(13) . . ?
C54 C53 C58 120.10(12) . . ?
C53 C54 H54 119.5 . . ?
C55 C54 C53 120.90(13) . . ?
C55 C54 H54 119.5 . . ?
C54 C55 H55 119.9 . . ?
C56 C55 C54 120.14(13) . . ?
C56 C55 H55 119.9 . . ?
C55 C56 H56 119.6 . . ?
C55 C56 C57 120.90(13) . . ?
C57 C56 H56 119.6 . . ?
C52 C57 C61 121.32(11) . . ?
C56 C57 C52 118.70(12) . . ?
C56 C57 C61 119.98(12) . . ?
C53 C58 H58 107.2 . . ?
C53 C58 C59 113.56(13) . . ?
C53 C58 C60 110.45(12) . . ?
C59 C58 H58 107.2 . . ?
C59 C58 C60 110.88(12) . . ?
C60 C58 H58 107.2 . . ?
C58 C59 H59A 109.5 . . ?
C58 C59 H59B 109.5 . . ?
C58 C59 H59C 109.5 . . ?
H59A C59 H59B 109.5 . . ?
H59A C59 H59C 109.5 . . ?
H59B C59 H59C 109.5 . . ?
C58 C60 H60A 109.5 . . ?
C58 C60 H60B 109.5 . . ?
C58 C60 H60C 109.5 . . ?
H60A C60 H60B 109.5 . . ?
H60A C60 H60C 109.5 . . ?
H60B C60 H60C 109.5 . . ?
C57 C61 H61 107.5 . . ?
C57 C61 C62 112.06(12) . . ?
C57 C61 C63 111.16(12) . . ?
C62 C61 H61 107.5 . . ?
C63 C61 H61 107.5 . . ?
C63 C61 C62 110.87(13) . . ?
C61 C62 H62A 109.5 . . ?
C61 C62 H62B 109.5 . . ?
C61 C62 H62C 109.5 . . ?
H62A C62 H62B 109.5 . . ?
H62A C62 H62C 109.5 . . ?
H62B C62 H62C 109.5 . . ?
C61 C63 H63A 109.5 . . ?
C61 C63 H63B 109.5 . . ?
C61 C63 H63C 109.5 . . ?
H63A C63 H63B 109.5 . . ?
H63A C63 H63C 109.5 . . ?
H63B C63 H63C 109.5 . . ?
Si2 C64 H64A 109.5 . . ?
Si2 C64 H64B 109.5 . . ?
Si2 C64 H64C 109.5 . . ?
H64A C64 H64B 109.5 . . ?
H64A C64 H64C 109.5 . . ?
H64B C64 H64C 109.5 . . ?
Si2 C65 H65A 109.5 . . ?
Si2 C65 H65B 109.5 . . ?
Si2 C65 H65C 109.5 . . ?
H65A C65 H65B 109.5 . . ?
H65A C65 H65C 109.5 . . ?
H65B C65 H65C 109.5 . . ?
Si2 C66 H66A 109.5 . . ?
Si2 C66 H66B 109.5 . . ?
Si2 C66 H66C 109.5 . . ?
H66A C66 H66B 109.5 . . ?
H66A C66 H66C 109.5 . . ?
H66B C66 H66C 109.5 . . ?
Al1 C67 H67 114.0 . . ?
C68 C67 Al1 101.09(10) . . ?
C68 C67 H67 114.0 . . ?
C68 C67 C72 109.04(12) . . ?
C72 C67 Al1 103.33(10) . . ?
C72 C67 H67 114.0 . . ?
C67 C68 H68 119.3 . . ?
C69 C68 C67 121.41(13) . . ?
C69 C68 H68 119.3 . . ?
C68 C69 H69 119.4 . . ?
C68 C69 C70 121.21(14) . . ?
C70 C69 H69 119.4 . . ?
Al2 C70 H70 114.1 . . ?
C69 C70 Al2 110.17(10) . . ?
C69 C70 H70 114.1 . . ?
C71 C70 Al2 93.53(9) . . ?
C71 C70 C69 109.10(12) . . ?
C71 C70 H70 114.1 . . ?
C70 C71 H71 119.4 . . ?
C72 C71 C70 121.13(13) . . ?
C72 C71 H71 119.4 . . ?
C67 C72 H72 119.3 . . ?
C71 C72 C67 121.46(14) . . ?
C71 C72 H72 119.3 . . ?
C74 C73 H73 119.9 . . ?
C74 C73 C78 120.17(16) . . ?
C78 C73 H73 119.9 . . ?
C73 C74 H74 120.1 . . ?
C73 C74 C75 119.78(16) . . ?
C75 C74 H74 120.1 . . ?
C74 C75 H75 120.0 . . ?
C76 C75 C74 119.92(17) . . ?
C76 C75 H75 120.0 . . ?
C75 C76 H76 119.7 . . ?
C77 C76 C75 120.54(16) . . ?
C77 C76 H76 119.7 . . ?
C76 C77 H77 120.3 . . ?
C78 C77 C76 119.43(16) . . ?
C78 C77 H77 120.3 . . ?
C73 C78 H78 119.9 . . ?
C77 C78 C73 120.16(16) . . ?
C77 C78 H78 119.9 . . ?
C80 C79 H79 120.6 . . ?
C81 C79 H79 120.6 3_576 . ?
C81 C79 C80 118.8(3) 3_576 . ?
C79 C80 H80 120.0 . . ?
C81 C80 C79 120.1(3) . . ?
C81 C80 H80 120.0 . . ?
C79 C81 C80 121.1(2) 3_576 . ?
C79 C81 H81 119.4 3_576 . ?
C80 C81 H81 119.4 . . ?

loop_
_geom_bond_atom_site_label_1
_geom_bond_atom_site_label_2
_geom_bond_distance
_geom_bond_site_symmetry_2
_geom_bond_publ_flag
Al1 Al2 2.5583(6) . ?
Al1 C1 1.9679(13) . ?
Al1 C67 2.0009(14) . ?
Al2 C34 1.9741(13) . ?
Al2 C70 1.9982(14) . ?
Si1 C4 1.8732(14) . ?
Si1 C31 1.855(2) . ?
Si1 C32 1.875(2) . ?
Si1 C33 1.8696(16) . ?
Si2 C37 1.8734(13) . ?
Si2 C64 1.8735(16) . ?
Si2 C65 1.8631(14) . ?
Si2 C66 1.8616(15) . ?
C1 C2 1.4095(18) . ?
C1 C6 1.4158(17) . ?
C2 C3 1.3999(18) . ?
C2 C7 1.5071(17) . ?
C3 H3 0.9500 . ?
C3 C4 1.3976(19) . ?
C4 C5 1.3946(19) . ?
C5 H5 0.9500 . ?
C5 C6 1.3939(18) . ?
C6 C19 1.5016(17) . ?
C7 C8 1.4149(18) . ?
C7 C12 1.4114(19) . ?
C8 C9 1.3935(19) . ?
C8 C13 1.5245(19) . ?
C9 H9 0.9500 . ?
C9 C10 1.385(2) . ?
C10 H10 0.9500 . ?
C10 C11 1.385(2) . ?
C11 H11 0.9500 . ?
C11 C12 1.3934(19) . ?
C12 C16 1.5174(19) . ?
C13 H13 1.0000 . ?
C13 C14 1.522(2) . ?
C13 C15 1.523(2) . ?
C14 H14A 0.9800 . ?
C14 H14B 0.9800 . ?
C14 H14C 0.9800 . ?
C15 H15A 0.9800 . ?
C15 H15B 0.9800 . ?
C15 H15C 0.9800 . ?
C16 H16 1.0000 . ?
C16 C17 1.536(2) . ?
C16 C18 1.531(2) . ?
C17 H17A 0.9800 . ?
C17 H17B 0.9800 . ?
C17 H17C 0.9800 . ?
C18 H18A 0.9800 . ?
C18 H18B 0.9800 . ?
C18 H18C 0.9800 . ?
C19 C20 1.4073(18) . ?
C19 C24 1.4145(17) . ?
C20 C21 1.3963(19) . ?
C20 C25 1.5181(18) . ?
C21 H21 0.9500 . ?
C21 C22 1.3836(19) . ?
C22 H22 0.9500 . ?
C22 C23 1.386(2) . ?
C23 H23 0.9500 . ?
C23 C24 1.3940(19) . ?
C24 C28 1.5218(18) . ?
C25 H25 1.0000 . ?
C25 C26 1.528(2) . ?
C25 C27 1.527(2) . ?
C26 H26A 0.9800 . ?
C26 H26B 0.9800 . ?
C26 H26C 0.9800 . ?
C27 H27A 0.9800 . ?
C27 H27B 0.9800 . ?
C27 H27C 0.9800 . ?
C28 H28 1.0000 . ?
C28 C29 1.523(2) . ?
C28 C30 1.5283(19) . ?
C29 H29A 0.9800 . ?
C29 H29B 0.9800 . ?
C29 H29C 0.9800 . ?
C30 H30A 0.9800 . ?
C30 H30B 0.9800 . ?
C30 H30C 0.9800 . ?
C31 H31A 0.9800 . ?
C31 H31B 0.9800 . ?
C31 H31C 0.9800 . ?
C32 H32A 0.9800 . ?
C32 H32B 0.9800 . ?
C32 H32C 0.9800 . ?
C33 H33A 0.9800 . ?
C33 H33B 0.9800 . ?
C33 H33C 0.9800 . ?
C34 C35 1.4099(17) . ?
C34 C39 1.4174(16) . ?
C35 C36 1.3983(17) . ?
C35 C40 1.5086(16) . ?
C36 H36 0.9500 . ?
C36 C37 1.4001(17) . ?
C37 C38 1.3978(17) . ?
C38 H38 0.9500 . ?
C38 C39 1.3901(17) . ?
C39 C52 1.5036(17) . ?
C40 C41 1.4122(18) . ?
C40 C45 1.4160(17) . ?
C41 C42 1.3964(18) . ?
C41 C46 1.5201(18) . ?
C42 H42 0.9500 . ?
C42 C43 1.381(2) . ?
C43 H43 0.9500 . ?
C43 C44 1.385(2) . ?
C44 H44 0.9500 . ?
C44 C45 1.3957(18) . ?
C45 C49 1.5217(18) . ?
C46 H46 1.0000 . ?
C46 C47 1.533(2) . ?
C46 C48 1.5353(19) . ?
C47 H47A 0.9800 . ?
C47 H47B 0.9800 . ?
C47 H47C 0.9800 . ?
C48 H48A 0.9800 . ?
C48 H48B 0.9800 . ?
C48 H48C 0.9800 . ?
C49 H49 1.0000 . ?
C49 C50 1.5279(19) . ?
C49 C51 1.5308(19) . ?
C50 H50A 0.9800 . ?
C50 H50B 0.9800 . ?
C50 H50C 0.9800 . ?
C51 H51A 0.9800 . ?
C51 H51B 0.9800 . ?
C51 H51C 0.9800 . ?
C52 C53 1.4116(18) . ?
C52 C57 1.4045(18) . ?
C53 C54 1.3941(19) . ?
C53 C58 1.522(2) . ?
C54 H54 0.9500 . ?
C54 C55 1.384(2) . ?
C55 H55 0.9500 . ?
C55 C56 1.383(2) . ?
C56 H56 0.9500 . ?
C56 C57 1.3999(18) . ?
C57 C61 1.5168(19) . ?
C58 H58 1.0000 . ?
C58 C59 1.523(2) . ?
C58 C60 1.533(2) . ?
C59 H59A 0.9800 . ?
C59 H59B 0.9800 . ?
C59 H59C 0.9800 . ?
C60 H60A 0.9800 . ?
C60 H60B 0.9800 . ?
C60 H60C 0.9800 . ?
C61 H61 1.0000 . ?
C61 C62 1.521(2) . ?
C61 C63 1.520(2) . ?
C62 H62A 0.9800 . ?
C62 H62B 0.9800 . ?
C62 H62C 0.9800 . ?
C63 H63A 0.9800 . ?
C63 H63B 0.9800 . ?
C63 H63C 0.9800 . ?
C64 H64A 0.9800 . ?
C64 H64B 0.9800 . ?
C64 H64C 0.9800 . ?
C65 H65A 0.9800 . ?
C65 H65B 0.9800 . ?
C65 H65C 0.9800 . ?
C66 H66A 0.9800 . ?
C66 H66B 0.9800 . ?
C66 H66C 0.9800 . ?
C67 H67 1.0000 . ?
C67 C68 1.498(2) . ?
C67 C72 1.501(2) . ?
C68 H68 0.9500 . ?
C68 C69 1.337(2) . ?
C69 H69 0.9500 . ?
C69 C70 1.5015(19) . ?
C70 H70 1.0000 . ?
C70 C71 1.498(2) . ?
C71 H71 0.9500 . ?
C71 C72 1.338(2) . ?
C72 H72 0.9500 . ?
C73 H73 0.9500 . ?
C73 C74 1.375(3) . ?
C73 C78 1.388(3) . ?
C74 H74 0.9500 . ?
C74 C75 1.382(2) . ?
C75 H75 0.9500 . ?
C75 C76 1.381(2) . ?
C76 H76 0.9500 . ?
C76 C77 1.380(2) . ?
C77 H77 0.9500 . ?
C77 C78 1.378(3) . ?
C78 H78 0.9500 . ?
C79 H79 0.9500 . ?
C79 C80 1.397(4) . ?
C79 C81 1.339(4) 3_576 ?
C80 H80 0.9500 . ?
C80 C81 1.380(4) . ?
C81 C79 1.339(4) 3_576 ?
C81 H81 0.9500 . ?

loop_
_geom_torsion_atom_site_label_1
_geom_torsion_atom_site_label_2
_geom_torsion_atom_site_label_3
_geom_torsion_atom_site_label_4
_geom_torsion
_geom_torsion_site_symmetry_1
_geom_torsion_site_symmetry_2
_geom_torsion_site_symmetry_3
_geom_torsion_site_symmetry_4
_geom_torsion_publ_flag
Al1 C1 C2 C3 163.17(10) . . . . ?
Al1 C1 C2 C7 -23.18(18) . . . . ?
Al1 C1 C6 C5 -162.71(10) . . . . ?
Al1 C1 C6 C19 23.24(15) . . . . ?
Al1 C67 C68 C69 77.36(15) . . . . ?
Al1 C67 C72 C71 -75.78(16) . . . . ?
Al2 C34 C35 C36 166.95(9) . . . . ?
Al2 C34 C35 C40 -19.31(16) . . . . ?
Al2 C34 C39 C38 -164.89(9) . . . . ?
Al2 C34 C39 C52 22.13(15) . . . . ?
Al2 C70 C71 C72 81.09(14) . . . . ?
Si1 C4 C5 C6 170.87(10) . . . . ?
Si2 C37 C38 C39 177.84(9) . . . . ?
C1 C2 C3 C4 -0.9(2) . . . . ?
C1 C2 C7 C8 -72.52(17) . . . . ?
C1 C2 C7 C12 118.20(14) . . . . ?
C1 C6 C19 C20 -95.51(15) . . . . ?
C1 C6 C19 C24 87.36(14) . . . . ?
C2 C1 C6 C5 7.70(18) . . . . ?
C2 C1 C6 C19 -166.35(11) . . . . ?
C2 C3 C4 Si1 -169.07(10) . . . . ?
C2 C3 C4 C5 6.0(2) . . . . ?
C2 C7 C8 C9 -165.02(12) . . . . ?
C2 C7 C8 C13 11.96(18) . . . . ?
C2 C7 C12 C11 165.23(13) . . . . ?
C2 C7 C12 C16 -13.0(2) . . . . ?
C3 C2 C7 C8 101.40(14) . . . . ?
C3 C2 C7 C12 -67.87(16) . . . . ?
C3 C4 C5 C6 -4.18(19) . . . . ?
C4 C5 C6 C1 -2.65(19) . . . . ?
C4 C5 C6 C19 171.56(12) . . . . ?
C5 C6 C19 C20 90.27(15) . . . . ?
C5 C6 C19 C24 -86.86(15) . . . . ?
C6 C1 C2 C3 -5.95(18) . . . . ?
C6 C1 C2 C7 167.70(11) . . . . ?
C6 C19 C20 C21 -177.03(12) . . . . ?
C6 C19 C20 C25 1.79(18) . . . . ?
C6 C19 C24 C23 176.97(11) . . . . ?
C6 C19 C24 C28 -1.24(17) . . . . ?
C7 C2 C3 C4 -175.09(12) . . . . ?
C7 C8 C9 C10 -1.4(2) . . . . ?
C7 C8 C13 C14 133.11(15) . . . . ?
C7 C8 C13 C15 -101.82(17) . . . . ?
C7 C12 C16 C17 -127.76(14) . . . . ?
C7 C12 C16 C18 109.21(15) . . . . ?
C8 C7 C12 C11 -4.0(2) . . . . ?
C8 C7 C12 C16 177.74(12) . . . . ?
C8 C9 C10 C11 -2.0(2) . . . . ?
C9 C8 C13 C14 -49.89(18) . . . . ?
C9 C8 C13 C15 75.19(18) . . . . ?
C9 C10 C11 C12 2.5(2) . . . . ?
C10 C11 C12 C7 0.6(2) . . . . ?
C10 C11 C12 C16 178.92(14) . . . . ?
C11 C12 C16 C17 53.95(18) . . . . ?
C11 C12 C16 C18 -69.08(17) . . . . ?
C12 C7 C8 C9 4.38(19) . . . . ?
C12 C7 C8 C13 -178.63(12) . . . . ?
C13 C8 C9 C10 -178.48(13) . . . . ?
C19 C20 C21 C22 0.3(2) . . . . ?
C19 C20 C25 C26 144.51(13) . . . . ?
C19 C20 C25 C27 -90.94(15) . . . . ?
C19 C24 C28 C29 -129.59(13) . . . . ?
C19 C24 C28 C30 105.93(15) . . . . ?
C20 C19 C24 C23 -0.21(18) . . . . ?
C20 C19 C24 C28 -178.43(11) . . . . ?
C20 C21 C22 C23 -0.4(2) . . . . ?
C21 C20 C25 C26 -36.68(18) . . . . ?
C21 C20 C25 C27 87.87(16) . . . . ?
C21 C22 C23 C24 0.2(2) . . . . ?
C22 C23 C24 C19 0.11(19) . . . . ?
C22 C23 C24 C28 178.37(12) . . . . ?
C23 C24 C28 C29 52.21(16) . . . . ?
C23 C24 C28 C30 -72.28(17) . . . . ?
C24 C19 C20 C21 0.04(18) . . . . ?
C24 C19 C20 C25 178.85(11) . . . . ?
C25 C20 C21 C22 -178.58(13) . . . . ?
C31 Si1 C4 C3 -24.13(16) . . . . ?
C31 Si1 C4 C5 161.05(14) . . . . ?
C32 Si1 C4 C3 94.01(14) . . . . ?
C32 Si1 C4 C5 -80.81(13) . . . . ?
C33 Si1 C4 C3 -147.07(12) . . . . ?
C33 Si1 C4 C5 38.11(13) . . . . ?
C34 C35 C36 C37 -1.18(18) . . . . ?
C34 C35 C40 C41 116.02(14) . . . . ?
C34 C35 C40 C45 -73.29(15) . . . . ?
C34 C39 C52 C53 83.57(14) . . . . ?
C34 C39 C52 C57 -99.41(14) . . . . ?
C35 C34 C39 C38 7.42(17) . . . . ?
C35 C34 C39 C52 -165.55(11) . . . . ?
C35 C36 C37 Si2 -175.39(9) . . . . ?
C35 C36 C37 C38 4.95(18) . . . . ?
C35 C40 C41 C42 167.98(12) . . . . ?
C35 C40 C41 C46 -10.53(19) . . . . ?
C35 C40 C45 C44 -166.93(11) . . . . ?
C35 C40 C45 C49 9.61(17) . . . . ?
C36 C35 C40 C41 -70.00(15) . . . . ?
C36 C35 C40 C45 100.70(13) . . . . ?
C36 C37 C38 C39 -2.48(18) . . . . ?
C37 C38 C39 C34 -3.76(18) . . . . ?
C37 C38 C39 C52 169.40(11) . . . . ?
C38 C39 C52 C53 -89.61(14) . . . . ?
C38 C39 C52 C57 87.41(15) . . . . ?
C39 C34 C35 C36 -4.99(17) . . . . ?
C39 C34 C35 C40 168.75(11) . . . . ?
C39 C52 C53 C54 179.08(11) . . . . ?
C39 C52 C53 C58 2.75(17) . . . . ?
C39 C52 C57 C56 -177.70(11) . . . . ?
C39 C52 C57 C61 1.78(18) . . . . ?
C40 C35 C36 C37 -175.34(11) . . . . ?
C40 C41 C42 C43 -0.5(2) . . . . ?
C40 C41 C46 C47 108.17(14) . . . . ?
C40 C41 C46 C48 -128.74(13) . . . . ?
C40 C45 C49 C50 -101.76(14) . . . . ?
C40 C45 C49 C51 133.15(13) . . . . ?
C41 C40 C45 C44 3.89(18) . . . . ?
C41 C40 C45 C49 -179.58(11) . . . . ?
C41 C42 C43 C44 2.5(2) . . . . ?
C42 C41 C46 C47 -70.34(16) . . . . ?
C42 C41 C46 C48 52.75(16) . . . . ?
C42 C43 C44 C45 -1.2(2) . . . . ?
C43 C44 C45 C40 -1.96(19) . . . . ?
C43 C44 C45 C49 -178.63(12) . . . . ?
C44 C45 C49 C50 74.80(15) . . . . ?
C44 C45 C49 C51 -50.28(16) . . . . ?
C45 C40 C41 C42 -2.66(18) . . . . ?
C45 C40 C41 C46 178.84(12) . . . . ?
C46 C41 C42 C43 178.04(12) . . . . ?
C52 C53 C54 C55 -1.52(19) . . . . ?
C52 C53 C58 C59 -141.03(13) . . . . ?
C52 C53 C58 C60 93.68(14) . . . . ?
C52 C57 C61 C62 131.32(13) . . . . ?
C52 C57 C61 C63 -103.99(15) . . . . ?
C53 C52 C57 C56 -0.77(18) . . . . ?
C53 C52 C57 C61 178.71(12) . . . . ?
C53 C54 C55 C56 -0.2(2) . . . . ?
C54 C53 C58 C59 42.69(17) . . . . ?
C54 C53 C58 C60 -82.59(16) . . . . ?
C54 C55 C56 C57 1.5(2) . . . . ?
C55 C56 C57 C52 -1.0(2) . . . . ?
C55 C56 C57 C61 179.48(12) . . . . ?
C56 C57 C61 C62 -49.21(17) . . . . ?
C56 C57 C61 C63 75.48(17) . . . . ?
C57 C52 C53 C54 2.02(18) . . . . ?
C57 C52 C53 C58 -174.30(12) . . . . ?
C58 C53 C54 C55 174.84(13) . . . . ?
C64 Si2 C37 C36 -123.46(11) . . . . ?
C64 Si2 C37 C38 56.19(12) . . . . ?
C65 Si2 C37 C36 -2.45(13) . . . . ?
C65 Si2 C37 C38 177.20(10) . . . . ?
C66 Si2 C37 C36 118.22(11) . . . . ?
C66 Si2 C37 C38 -62.13(12) . . . . ?
C67 C68 C69 C70 -0.3(2) . . . . ?
C68 C67 C72 C71 31.12(19) . . . . ?
C68 C69 C70 Al2 -69.60(17) . . . . ?
C68 C69 C70 C71 31.74(19) . . . . ?
C69 C70 C71 C72 -31.67(19) . . . . ?
C70 C71 C72 C67 0.3(2) . . . . ?
C72 C67 C68 C69 -31.07(19) . . . . ?
C73 C74 C75 C76 -0.4(3) . . . . ?
C74 C73 C78 C77 0.7(3) . . . . ?
C74 C75 C76 C77 0.4(3) . . . . ?
C75 C76 C77 C78 0.1(3) . . . . ?
C76 C77 C78 C73 -0.7(3) . . . . ?
C78 C73 C74 C75 -0.2(3) . . . . ?
C79 C80 C81 C79 -0.3(4) . . . 3_576 ?
C81 C79 C80 C81 0.3(4) 3_576 . . . ?
